data_4116631
loop_
_publ_author_name
'Douglas E. Berning'
'Bruce C. Noll'
'Daniel L. DuBois'

_publ_section_title
;
 Relative Hydride, Proton, and Hydrogen Atom Transfer Abilities of
 [HM(diphosphine)2]PF6 Complexes (M = Pt, Ni)
;
_journal_name_full 'Journal of the American Chemical Society'
_journal_page_first 11432
_journal_page_last 11447
_journal_paper_doi 10.1021/ja991888y
_journal_volume 121
_journal_year 1999
_chemical_formula_sum 'C13 H35 F12 N Ni O2 P6'
_chemical_formula_weight 709.95
_chemical_name_common '[(dmpe)~2~Ni^II^][PF~6~]~2~^.^CH~3~NO~2~'
_chemical_name_systematic
;
 ?
;
_space_group_IT_number 14
_symmetry_cell_setting monoclinic
_symmetry_space_group_name_Hall '-P 2ybc'
_symmetry_space_group_name_H-M 'P 1 21/c 1'
_atom_sites_solution_hydrogens geom
_atom_sites_solution_primary direct
_atom_sites_solution_secondary difmap
_audit_creation_method SHELXL-97
_cell_angle_alpha 90.00
_cell_angle_beta 96.1870(10)
_cell_angle_gamma 90.00
_cell_formula_units_Z 4
_cell_length_a 17.7374(2)
_cell_length_b 9.064
_cell_length_c 17.9013(2)
_cell_measurement_reflns_used 8192
_cell_measurement_temperature 150(2)
_cell_measurement_theta_max 31.24
_cell_measurement_theta_min 1.15
_cell_volume 2861.26(5)
_computing_cell_refinement 'Siemens SAINT v4.05'
_computing_data_collection 'Siemens SMART v4.05'
_computing_data_reduction 'Siemens SAINT v4.05'
_computing_molecular_graphics 'Siemens SHELXTL v5.03'
_computing_publication_material 'CIFTAB v97-2 (Sheldrick)'
_computing_structure_refinement 'SHELXL-97 (Sheldrick, 1997)'
_computing_structure_solution 'SHELXS-97 (Sheldrick, 1990)'
_diffrn_ambient_temperature 150(2)
_diffrn_measured_fraction_theta_full 0.936
_diffrn_measured_fraction_theta_max 0.936
_diffrn_measurement_device_type 'Siemens SMART CCD'
_diffrn_measurement_method '\w scans'
_diffrn_radiation_monochromator graphite
_diffrn_radiation_source 'sealed tube'
_diffrn_radiation_type MoK\a
_diffrn_radiation_wavelength 0.71073
_diffrn_reflns_av_R_equivalents 0.0263
_diffrn_reflns_av_sigmaI/netI 0.0303
_diffrn_reflns_limit_h_max 25
_diffrn_reflns_limit_h_min -24
_diffrn_reflns_limit_k_max 13
_diffrn_reflns_limit_k_min -13
_diffrn_reflns_limit_l_max 25
_diffrn_reflns_limit_l_min -16
_diffrn_reflns_number 25441
_diffrn_reflns_theta_full 31.24
_diffrn_reflns_theta_max 31.24
_diffrn_reflns_theta_min 1.15
_exptl_absorpt_coefficient_mu 1.105
_exptl_absorpt_correction_T_max 0.8011
_exptl_absorpt_correction_T_min 0.7697
_exptl_absorpt_correction_type multi-scan
_exptl_absorpt_process_details 'Blessing, Acta Cryst. (1995) A51 33-38.'
_exptl_crystal_colour yellow
_exptl_crystal_density_diffrn 1.648
_exptl_crystal_description block
_exptl_crystal_F_000 1448
_exptl_crystal_size_max 0.25
_exptl_crystal_size_mid 0.23
_exptl_crystal_size_min 0.21
_refine_diff_density_max 0.537
_refine_diff_density_min -0.640
_refine_diff_density_rms 0.065
_refine_ls_extinction_method none
_refine_ls_goodness_of_fit_ref 1.047
_refine_ls_hydrogen_treatment mixed
_refine_ls_matrix_type full
_refine_ls_number_parameters 551
_refine_ls_number_reflns 8707
_refine_ls_number_restraints 1
_refine_ls_restrained_S_all 1.047
_refine_ls_R_factor_all 0.0434
_refine_ls_R_factor_gt 0.0315
_refine_ls_shift/su_max 0.002
_refine_ls_shift/su_mean 0.000
_refine_ls_structure_factor_coef Fsqd
_refine_ls_weighting_details 'calc w=1/[\s^2^(Fo^2^)+(0.0373P)^2^+1.0395P] where P=(Fo^2^+2Fc^2^)/3'
_refine_ls_weighting_scheme calc
_refine_ls_wR_factor_gt 0.0744
_refine_ls_wR_factor_ref 0.0805
_reflns_number_gt 7204
_reflns_number_total 8707
_reflns_threshold_expression >2sigma(I)
_cod_data_source_file ja991888y_2.cif
_cod_data_source_block '[Ni(dmpe2)](PF6)2'
_cod_original_cell_volume 2861.32(5)
_cod_database_code 4116631

loop_
_symmetry_equiv_pos_as_xyz
'x, y, z'
'-x, y+1/2, -z+1/2'
'-x, -y, -z'
'x, -y-1/2, z-1/2'

loop_
_atom_site_label
_atom_site_type_symbol
_atom_site_fract_x
_atom_site_fract_y
_atom_site_fract_z
_atom_site_U_iso_or_equiv
_atom_site_adp_type
_atom_site_occupancy
_atom_site_symmetry_multiplicity
_atom_site_calc_flag
_atom_site_refinement_flags
_atom_site_disorder_assembly
_atom_site_disorder_group
Ni Ni 0.249384(10) 0.51187(2) 0.235664(11) 0.01810(5) Uani 1 1 d . . .
P1 P 0.17746(2) 0.46412(4) 0.12958(2) 0.02171(8) Uani 1 1 d . . .
P2 P 0.32008(2) 0.32455(4) 0.20536(2) 0.02330(8) Uani 1 1 d . . .
P3 P 0.31876(2) 0.55336(4) 0.34438(2) 0.02269(8) Uani 1 1 d . . .
P4 P 0.18128(2) 0.70527(4) 0.26300(2) 0.02297(8) Uani 1 1 d . . .
C1 C 0.07550(10) 0.4536(3) 0.12961(14) 0.0416(5) Uani 1 1 d . . .
H1A H 0.0547(15) 0.551(3) 0.1325(16) 0.067(8) Uiso 1 1 d . . .
H1B H 0.0670(14) 0.391(3) 0.1719(16) 0.056(8) Uiso 1 1 d . . .
H1C H 0.0559(13) 0.408(3) 0.0837(14) 0.044(6) Uiso 1 1 d . . .
C2 C 0.19211(15) 0.5827(2) 0.05096(12) 0.0429(5) Uani 1 1 d . . .
H2A H 0.1567(15) 0.551(3) 0.0088(16) 0.056(7) Uiso 1 1 d . . .
H2B H 0.245(2) 0.576(5) 0.044(2) 0.134(16) Uiso 1 1 d . . .
H2C H 0.1783(13) 0.674(3) 0.0609(14) 0.047(7) Uiso 1 1 d . . .
C3 C 0.20303(11) 0.2806(2) 0.09748(11) 0.0340(4) Uani 1 1 d . . .
H3A H 0.1814(12) 0.203(2) 0.1341(13) 0.037(6) Uiso 1 1 d . . .
H3B H 0.1851(14) 0.270(3) 0.0466(15) 0.055(7) Uiso 1 1 d . . .
C4 C 0.28892(11) 0.2702(2) 0.10807(11) 0.0352(4) Uani 1 1 d . . .
H4A H 0.3103(12) 0.346(3) 0.0718(14) 0.044(6) Uiso 1 1 d . . .
H4B H 0.3045(13) 0.172(3) 0.1005(14) 0.048(7) Uiso 1 1 d . . .
C5 C 0.30913(14) 0.1570(2) 0.25768(13) 0.0401(4) Uani 1 1 d . . .
H5A H 0.3353(13) 0.077(3) 0.2371(14) 0.048(7) Uiso 1 1 d . . .
H5B H 0.2550(15) 0.138(3) 0.2573(15) 0.061(8) Uiso 1 1 d . . .
H5C H 0.3346(13) 0.169(3) 0.3034(15) 0.045(7) Uiso 1 1 d . . .
C6 C 0.42133(11) 0.3491(3) 0.20461(14) 0.0413(5) Uani 1 1 d . . .
H6A H 0.4442(16) 0.345(3) 0.2562(18) 0.067(8) Uiso 1 1 d . . .
H6B H 0.4311(16) 0.437(3) 0.1773(17) 0.069(9) Uiso 1 1 d . . .
H6C H 0.4387(14) 0.267(3) 0.1793(15) 0.055(7) Uiso 1 1 d . . .
C7 C 0.34281(11) 0.4038(2) 0.40966(11) 0.0320(4) Uani 1 1 d . . .
H7A H 0.3836(13) 0.343(3) 0.3926(13) 0.046(6) Uiso 1 1 d . . .
H7B H 0.2993(13) 0.349(3) 0.4153(13) 0.040(6) Uiso 1 1 d . . .
H7C H 0.3586(14) 0.445(3) 0.4546(15) 0.051(7) Uiso 1 1 d . . .
C8 C 0.40912(11) 0.6439(3) 0.33725(12) 0.0390(4) Uani 1 1 d . . .
H8A H 0.4335(14) 0.655(3) 0.3855(15) 0.053(7) Uiso 1 1 d . . .
H8B H 0.3992(14) 0.734(3) 0.3135(15) 0.056(7) Uiso 1 1 d . . .
H8C H 0.4411(15) 0.582(3) 0.3149(16) 0.060(8) Uiso 1 1 d . . .
C9 C 0.26785(12) 0.6861(2) 0.39710(10) 0.0339(4) Uani 1 1 d . . .
H9A H 0.2285(12) 0.631(2) 0.4198(12) 0.031(5) Uiso 1 1 d . . .
H9B H 0.2997(14) 0.727(3) 0.4343(14) 0.050(7) Uiso 1 1 d . . .
C10 C 0.23453(13) 0.8029(2) 0.34140(11) 0.0360(4) Uani 1 1 d . . .
H10A H 0.2753(14) 0.853(3) 0.3197(14) 0.050(7) Uiso 1 1 d . . .
H10B H 0.2028(13) 0.865(3) 0.3635(14) 0.049(7) Uiso 1 1 d . . .
C11 C 0.09222(11) 0.6636(2) 0.29953(12) 0.0346(4) Uani 1 1 d . . .
H11A H 0.0729(14) 0.755(3) 0.3136(14) 0.051(7) Uiso 1 1 d . . .
H11B H 0.1013(13) 0.598(3) 0.3432(14) 0.047(7) Uiso 1 1 d . . .
H11C H 0.0579(14) 0.618(3) 0.2615(15) 0.056(7) Uiso 1 1 d . . .
C12 C 0.15762(11) 0.84677(19) 0.19271(10) 0.0298(3) Uani 1 1 d . . .
H12A H 0.1160(13) 0.813(2) 0.1547(13) 0.043(6) Uiso 1 1 d . . .
H12B H 0.2002(12) 0.870(2) 0.1709(12) 0.032(5) Uiso 1 1 d . . .
H12C H 0.1402(12) 0.934(3) 0.2159(13) 0.043(6) Uiso 1 1 d . . .
P5 P 0.39583(3) 0.81378(5) 0.11254(3) 0.02925(10) Uani 1 1 d . . .
F1 F 0.47029(8) 0.72821(17) 0.14614(8) 0.0600(4) Uani 1 1 d . A .
F2 F 0.31988(7) 0.89592(14) 0.07905(8) 0.0516(3) Uani 1 1 d . A .
F3 F 0.4486(5) 0.889(2) 0.0568(10) 0.066(4) Uani 0.42(3) 1 d P A 1
F4 F 0.3773(6) 0.686(2) 0.0530(9) 0.055(4) Uani 0.42(3) 1 d P A 1
F5 F 0.3475(7) 0.734(3) 0.1693(8) 0.062(4) Uani 0.42(3) 1 d P A 1
F6 F 0.4205(7) 0.937(2) 0.1718(19) 0.083(8) Uani 0.42(3) 1 d P A 1
F3A F 0.4361(14) 0.967(3) 0.0866(19) 0.079(9) Uani 0.165(14) 1 d P B 2
F4A F 0.400(2) 0.765(5) 0.0297(10) 0.079(12) Uani 0.165(14) 1 d P A 2
F5A F 0.3643(11) 0.673(3) 0.138(3) 0.084(10) Uani 0.165(14) 1 d P A 2
F6A F 0.405(2) 0.889(5) 0.1921(14) 0.10(2) Uani 0.165(14) 1 d P A 2
F3B F 0.4296(9) 0.837(2) 0.0358(5) 0.058(4) Uani 0.43(2) 1 d P A 3
F4B F 0.3595(7) 0.6578(9) 0.0812(12) 0.064(3) Uani 0.43(2) 1 d P A 3
F5B F 0.3525(8) 0.790(2) 0.1868(7) 0.061(3) Uani 0.43(2) 1 d P A 3
F6B F 0.4233(9) 0.9672(17) 0.1432(11) 0.071(5) Uani 0.43(2) 1 d P A 3
P6 P 0.11190(2) 0.22520(5) 0.36687(2) 0.02568(9) Uani 1 1 d . . .
F7 F 0.14861(7) 0.29131(15) 0.29618(7) 0.0493(3) Uani 1 1 d . . .
F8 F 0.07540(6) 0.16081(14) 0.43823(6) 0.0417(3) Uani 1 1 d . . .
F9 F 0.08653(7) 0.08020(13) 0.32020(7) 0.0448(3) Uani 1 1 d . . .
F10 F 0.03302(6) 0.30218(14) 0.33815(7) 0.0430(3) Uani 1 1 d . . .
F11 F 0.13753(7) 0.37031(12) 0.41446(7) 0.0434(3) Uani 1 1 d . . .
F12 F 0.19111(6) 0.14873(12) 0.39616(7) 0.0372(2) Uani 1 1 d . . .
C13 C 0.5192(4) -0.0432(11) 0.4963(6) 0.077(3) Uani 0.50 1 d P C -4
H13A H 0.5107 -0.1499 0.4979 0.093 Uiso 0.50 1 calc PR C -4
H13B H 0.5386 -0.0081 0.5465 0.093 Uiso 0.50 1 calc PR C -4
H13C H 0.5563 -0.0216 0.4610 0.093 Uiso 0.50 1 calc PR C -4
N1 N 0.4485(3) 0.0305(7) 0.4719(3) 0.0589(14) Uani 0.50 1 d P C -4
O1 O 0.4152(4) -0.0113(6) 0.4137(3) 0.117(2) Uani 0.50 1 d P C -4
O2 O 0.4318(3) 0.1317(5) 0.5123(3) 0.105(2) Uani 0.50 1 d P C -4
C14 C -0.0067(3) 0.9537(5) -0.0280(3) 0.125(5) Uani 0.50 1 d PG D -4
H14A H 0.0386 0.9610 -0.0547 0.151 Uiso 0.50 1 calc PR D -4
H14B H -0.0521 0.9548 -0.0645 0.151 Uiso 0.50 1 calc PR D -4
H14C H -0.0051 0.8615 0.0007 0.151 Uiso 0.50 1 calc PR D -4
N2 N -0.00899(16) 1.0734(4) 0.02095(17) 0.151(5) Uani 0.50 1 d PG D -4
O3 O 0.0402(2) 1.0808(4) 0.0729(2) 0.0855(15) Uani 0.50 1 d PG D -4
O4 O -0.0631(2) 1.1567(5) 0.0078(3) 0.0916(16) Uani 0.50 1 d PG D -4

loop_
_atom_site_aniso_label
_atom_site_aniso_U_11
_atom_site_aniso_U_22
_atom_site_aniso_U_33
_atom_site_aniso_U_23
_atom_site_aniso_U_13
_atom_site_aniso_U_12
Ni 0.01812(9) 0.01754(9) 0.01813(9) -0.00163(7) -0.00041(7) 0.00227(6)
P1 0.02156(17) 0.02227(18) 0.02036(18) -0.00222(14) -0.00210(14) 0.00225(13)
P2 0.02203(17) 0.02359(18) 0.02400(19) -0.00217(15) 0.00116(14) 0.00630(14)
P3 0.02497(18) 0.02156(18) 0.02029(18) -0.00066(14) -0.00332(14) 0.00028(14)
P4 0.02808(19) 0.01956(17) 0.02092(18) -0.00038(14) 0.00108(15) 0.00661(14)
C1 0.0242(8) 0.0537(12) 0.0451(12) -0.0115(10) -0.0044(8) -0.0008(8)
C2 0.0672(15) 0.0340(10) 0.0257(9) 0.0016(8) -0.0031(9) -0.0071(10)
C3 0.0386(9) 0.0304(9) 0.0309(9) -0.0096(7) -0.0065(7) 0.0048(7)
C4 0.0380(9) 0.0386(10) 0.0284(9) -0.0087(8) 0.0009(7) 0.0128(8)
C5 0.0606(13) 0.0238(8) 0.0385(11) 0.0002(8) 0.0170(10) 0.0083(8)
C6 0.0258(8) 0.0485(12) 0.0502(13) -0.0023(10) 0.0069(8) 0.0088(8)
C7 0.0385(9) 0.0278(8) 0.0278(9) 0.0036(7) -0.0053(7) 0.0036(7)
C8 0.0337(9) 0.0468(11) 0.0343(10) 0.0012(9) -0.0058(8) -0.0140(8)
C9 0.0462(10) 0.0314(9) 0.0221(8) -0.0066(7) -0.0055(7) 0.0093(8)
C10 0.0512(11) 0.0244(8) 0.0302(9) -0.0077(7) -0.0065(8) 0.0104(8)
C11 0.0366(9) 0.0350(9) 0.0340(10) 0.0047(8) 0.0126(8) 0.0110(7)
C12 0.0363(9) 0.0246(8) 0.0283(8) 0.0042(7) 0.0021(7) 0.0064(7)
P5 0.0344(2) 0.0293(2) 0.0238(2) -0.00199(16) 0.00196(17) 0.00492(17)
F1 0.0496(7) 0.0685(9) 0.0564(9) -0.0069(7) -0.0185(6) 0.0210(7)
F2 0.0476(7) 0.0471(7) 0.0591(8) 0.0034(6) 0.0006(6) 0.0205(6)
F3 0.061(3) 0.085(8) 0.054(7) 0.021(5) 0.023(4) -0.010(4)
F4 0.046(4) 0.059(7) 0.055(6) -0.032(5) -0.017(3) 0.017(4)
F5 0.042(3) 0.106(11) 0.038(6) 0.031(5) 0.003(4) -0.017(6)
F6 0.033(3) 0.076(12) 0.14(2) -0.077(11) -0.011(7) 0.006(5)
F3A 0.075(11) 0.080(13) 0.079(15) 0.024(12) -0.009(10) -0.042(10)
F4A 0.11(2) 0.09(2) 0.033(8) -0.024(13) -0.018(12) 0.060(18)
F5A 0.063(9) 0.057(11) 0.13(3) 0.057(14) 0.009(13) -0.002(7)
F6A 0.13(3) 0.13(3) 0.039(8) -0.050(13) -0.030(13) 0.09(3)
F3B 0.063(6) 0.085(8) 0.029(4) 0.002(4) 0.018(4) 0.031(5)
F4B 0.066(4) 0.027(2) 0.095(9) -0.018(4) -0.010(5) 0.004(2)
F5B 0.059(6) 0.096(7) 0.029(4) 0.015(4) 0.010(4) 0.013(5)
F6B 0.054(4) 0.043(3) 0.114(15) -0.030(5) 0.007(5) -0.010(2)
P6 0.02397(18) 0.0262(2) 0.0271(2) -0.00026(16) 0.00363(15) 0.00211(15)
F7 0.0474(7) 0.0621(8) 0.0408(7) 0.0188(6) 0.0150(5) 0.0040(6)
F8 0.0401(6) 0.0531(7) 0.0337(6) 0.0032(5) 0.0123(5) -0.0028(5)
F9 0.0449(6) 0.0405(6) 0.0485(7) -0.0183(5) 0.0031(5) 0.0000(5)
F10 0.0297(5) 0.0493(7) 0.0479(7) -0.0029(5) -0.0049(5) 0.0116(5)
F11 0.0454(6) 0.0293(5) 0.0528(7) -0.0084(5) -0.0076(5) 0.0014(5)
F12 0.0280(5) 0.0339(5) 0.0494(7) 0.0065(5) 0.0023(5) 0.0066(4)
C13 0.056(5) 0.082(5) 0.099(7) 0.051(6) 0.027(4) 0.007(3)
N1 0.070(4) 0.045(2) 0.067(4) 0.021(3) 0.036(3) 0.013(3)
O1 0.143(5) 0.109(4) 0.087(4) 0.048(3) -0.051(3) -0.060(4)
O2 0.150(5) 0.066(3) 0.115(4) 0.026(3) 0.088(4) 0.040(3)
C14 0.195(9) 0.167(7) 0.013(2) -0.021(3) 0.006(3) -0.169(8)
N2 0.162(8) 0.111(6) 0.209(11) 0.109(7) 0.150(8) 0.077(6)
O3 0.076(3) 0.100(4) 0.076(3) 0.041(3) -0.014(2) -0.019(3)
O4 0.087(3) 0.103(4) 0.090(3) 0.049(3) 0.034(3) 0.047(3)

loop_
_atom_type_symbol
_atom_type_description
_atom_type_scat_dispersion_real
_atom_type_scat_dispersion_imag
_atom_type_scat_source
C C 0.0033 0.0016 'International Tables Vol C Tables 4.2.6.8 and 6.1.1.4'
H H 0.0000 0.0000 'International Tables Vol C Tables 4.2.6.8 and 6.1.1.4'
N N 0.0061 0.0033 'International Tables Vol C Tables 4.2.6.8 and 6.1.1.4'
O O 0.0106 0.0060 'International Tables Vol C Tables 4.2.6.8 and 6.1.1.4'
F F 0.0171 0.0103 'International Tables Vol C Tables 4.2.6.8 and 6.1.1.4'
P P 0.1023 0.0942 'International Tables Vol C Tables 4.2.6.8 and 6.1.1.4'
Ni Ni 0.3393 1.1124 'International Tables Vol C Tables 4.2.6.8 and 6.1.1.4'

loop_
_geom_angle_atom_site_label_1
_geom_angle_atom_site_label_2
_geom_angle_atom_site_label_3
_geom_angle
P2 Ni P1 85.933(16)
P2 Ni P4 177.613(18)
P1 Ni P4 93.826(16)
P2 Ni P3 93.998(16)
P1 Ni P3 177.701(18)
P4 Ni P3 86.338(16)
C1 P1 C2 104.96(12)
C1 P1 C3 103.50(10)
C2 P1 C3 103.51(10)
C1 P1 Ni 119.56(8)
C2 P1 Ni 115.65(7)
C3 P1 Ni 107.89(6)
C5 P2 C6 105.62(11)
C5 P2 C4 103.18(10)
C6 P2 C4 102.89(10)
C5 P2 Ni 115.01(7)
C6 P2 Ni 119.75(8)
C4 P2 Ni 108.53(6)
C7 P3 C8 103.61(10)
C7 P3 C9 104.77(9)
C8 P3 C9 103.15(11)
C7 P3 Ni 120.59(6)
C8 P3 Ni 115.13(7)
C9 P3 Ni 107.84(6)
C11 P4 C12 104.59(9)
C11 P4 C10 102.79(10)
C12 P4 C10 104.57(9)
C11 P4 Ni 115.61(7)
C12 P4 Ni 119.84(6)
C10 P4 Ni 107.64(6)
C4 C3 P1 107.25(13)
C3 C4 P2 107.28(13)
C10 C9 P3 107.27(13)
C9 C10 P4 107.26(12)
F5A P5 F6B 141(2)
F5A P5 F4A 95.9(12)
F6B P5 F4A 123(2)
F5A P5 F3B 125.2(19)
F6B P5 F3B 93.1(8)
F4A P5 F3B 31.4(18)
F5A P5 F6A 95.8(15)
F6B P5 F6A 45(2)
F4A P5 F6A 167.5(16)
F3B P5 F6A 136.2(19)
F5A P5 F6 119.5(18)
F6B P5 F6 21.6(13)
F4A P5 F6 144.0(17)
F3B P5 F6 112.9(7)
F6A P5 F6 23.8(17)
F5A P5 F5 32.7(16)
F6B P5 F5 110.7(9)
F4A P5 F5 124.5(18)
F3B P5 F5 155.8(5)
F6A P5 F5 67.9(17)
F6 P5 F5 91.3(7)
F5A P5 F4 61.5(18)
F6B P5 F4 157.8(9)
F4A P5 F4 34.5(16)
F3B P5 F4 65.1(4)
F6A P5 F4 157.1(17)
F6 P5 F4 175.8(5)
F5 P5 F4 90.7(4)
F5A P5 F1 77.8(7)
F6B P5 F1 95.0(6)
F4A P5 F1 95.9(6)
F3B P5 F1 91.0(3)
F6A P5 F1 82.3(10)
F6 P5 F1 86.2(7)
F5 P5 F1 91.2(6)
F4 P5 F1 90.2(3)
F5A P5 F3 145.8(17)
F6B P5 F3 69.7(9)
F4A P5 F3 55.9(17)
F3B P5 F3 24.5(4)
F6A P5 F3 111.7(18)
F6 P5 F3 88.6(7)
F5 P5 F3 177.0(7)
F4 P5 F3 89.2(4)
F1 P5 F3 85.8(3)
F5A P5 F2 100.7(7)
F6B P5 F2 86.3(6)
F4A P5 F2 84.0(7)
F3B P5 F2 89.7(3)
F6A P5 F2 98.1(10)
F6 P5 F2 94.8(7)
F5 P5 F2 87.7(6)
F4 P5 F2 88.9(3)
F1 P5 F2 178.54(9)
F3 P5 F2 95.4(3)
F5A P5 F5B 53.7(19)
F6B P5 F5B 89.2(7)
F4A P5 F5B 144.8(19)
F3B P5 F5B 174.1(5)
F6A P5 F5B 47.6(19)
F6 P5 F5B 70.3(7)
F5 P5 F5B 21.5(5)
F4 P5 F5B 112.0(5)
F1 P5 F5B 94.3(4)
F3 P5 F5B 158.8(5)
F2 P5 F5B 85.0(4)
F9 P6 F10 90.20(7)
F9 P6 F7 90.59(8)
F10 P6 F7 89.94(7)
F9 P6 F8 90.11(7)
F10 P6 F8 90.02(7)
F7 P6 F8 179.30(8)
F9 P6 F12 90.16(6)
F10 P6 F12 179.61(7)
F7 P6 F12 90.21(6)
F8 P6 F12 89.82(6)
F9 P6 F11 179.52(8)
F10 P6 F11 90.06(6)
F7 P6 F11 89.82(8)
F8 P6 F11 89.48(7)
F12 P6 F11 89.58(6)
O1 N1 O2 128.4(7)
O1 N1 C13 116.4(6)
O2 N1 C13 115.1(8)
O3 N2 O4 126.9
O3 N2 C14 117.4
O4 N2 C14 115.7

loop_
_geom_bond_atom_site_label_1
_geom_bond_atom_site_label_2
_geom_bond_distance
Ni P2 2.2127(4)
Ni P1 2.2133(4)
Ni P4 2.2134(4)
Ni P3 2.2197(4)
P1 C1 1.8110(19)
P1 C2 1.812(2)
P1 C3 1.8324(18)
P2 C5 1.806(2)
P2 C6 1.811(2)
P2 C4 1.8367(19)
P3 C7 1.8107(18)
P3 C8 1.8174(19)
P3 C9 1.8271(18)
P4 C11 1.8132(19)
P4 C12 1.8141(17)
P4 C10 1.8326(19)
C3 C4 1.518(3)
C9 C10 1.528(3)
P5 F5A 1.489(15)
P5 F6B 1.554(16)
P5 F4A 1.557(15)
P5 F3B 1.570(7)
P5 F6A 1.571(19)
P5 F6 1.572(17)
P5 F5 1.572(9)
P5 F4 1.582(7)
P5 F1 1.5925(13)
P5 F3 1.594(7)
P5 F2 1.5982(12)
P5 F5B 1.620(10)
P6 F9 1.5959(12)
P6 F10 1.5981(11)
P6 F7 1.6005(12)
P6 F8 1.6032(12)
P6 F12 1.6033(11)
P6 F11 1.6059(12)
C13 N1 1.447(8)
N1 O1 1.201(8)
N1 O2 1.224(8)
C14 N2 1.3978
N2 O3 1.2065
N2 O4 1.2237
